data_7715790
loop_
_publ_author_name
'Reigosa, Francisco'
'Polo, Paula M.'
'Pereira, M. Teresa'
'Vila, Jos&#xe9; M'

_publ_section_title
;
 Reactivity of Schiff base-[C,N,S] pincer palladacycles: hydrolysis
 renders singular trinuclear, tetranuclear, and heteropentanuclear
 Pd<sub>3</sub>W<sub>2</sub> coordinated complexes.
;
_journal_issue 23
_journal_name_full 'Dalton transactions (Cambridge, England : 2003)'
_journal_page_first 9680
_journal_page_last 9691
_journal_paper_doi 10.1039/d4dt00756e
_journal_volume 53
_journal_year 2024
_chemical_formula_moiety 'C21 H24 Cl3 N3 Pd3 S3, 2(C2 H6 O S)'
_chemical_formula_sum 'C25 H36 Cl3 N3 O2 Pd3 S5'
_chemical_formula_weight 996.518
_space_group_crystal_system monoclinic
_space_group_IT_number 14
_space_group_name_Hall '-P 2yn'
_space_group_name_H-M_alt 'P 1 21/n 1'
_symmetry_Int_Tables_number 14
_atom_sites_solution_primary iterative
_audit_creation_date 2023-07-06
_audit_creation_method
;
Olex2 1.5
(compiled 2023.03.06 svn.rbb2c1857 for OlexSys, GUI svn.r6748)
;
_audit_update_record
;
2024-02-18 deposited with the CCDC.	2024-04-15 downloaded from the CCDC.
;
_cell_angle_alpha 90
_cell_angle_beta 91.4728(17)
_cell_angle_gamma 90
_cell_formula_units_Z 4
_cell_length_a 9.6057(5)
_cell_length_b 19.0596(10)
_cell_length_c 19.8471(11)
_cell_measurement_reflns_used 9765
_cell_measurement_temperature 100.0
_cell_measurement_theta_max 28.363
_cell_measurement_theta_min 2.380
_cell_volume 3632.4(3)
_computing_cell_refinement 'SAINT V8.40B (?, 2016)'
_computing_data_reduction 'SAINT V8.40B (?, 2016)'
_computing_molecular_graphics 'Olex2 1.5 (Dolomanov et al., 2009)'
_computing_publication_material 'Olex2 1.5 (Dolomanov et al., 2009)'
_computing_structure_refinement 'olex2.refine 1.5 (Bourhis et al., 2015)'
_computing_structure_solution 'olex2.solve 1.5 (Bourhis et al., 2015)'
_diffrn_ambient_temperature 100.0
_diffrn_measured_fraction_theta_full 0.9971
_diffrn_measured_fraction_theta_max 0.9973
_diffrn_measurement_device_type 'Bruker APEX-II CCD'
_diffrn_measurement_method '\f and \w scans'
_diffrn_radiation_type 'Mo K\a'
_diffrn_radiation_wavelength 0.71073
_diffrn_reflns_av_R_equivalents 0.0378
_diffrn_reflns_av_unetI/netI 0.0198
_diffrn_reflns_Laue_measured_fraction_full 0.9971
_diffrn_reflns_Laue_measured_fraction_max 0.9973
_diffrn_reflns_limit_h_max 12
_diffrn_reflns_limit_h_min -12
_diffrn_reflns_limit_k_max 25
_diffrn_reflns_limit_k_min -25
_diffrn_reflns_limit_l_max 26
_diffrn_reflns_limit_l_min -25
_diffrn_reflns_number 86053
_diffrn_reflns_point_group_measured_fraction_full 0.9971
_diffrn_reflns_point_group_measured_fraction_max 0.9973
_diffrn_reflns_theta_full 25.2417
_diffrn_reflns_theta_max 28.38
_diffrn_reflns_theta_min 2.37
_diffrn_source_current 1.4
_diffrn_source_power 0.07
_diffrn_source_voltage 50.0
_diffrn_standards_number 0
_exptl_absorpt_coefficient_mu 2.006
_exptl_absorpt_correction_T_max 0.9281
_exptl_absorpt_correction_T_min 0.8493
_exptl_absorpt_correction_type multi-scan
_exptl_absorpt_process_details
;
SADABS-2016/2 (Bruker,2016/2) was used for absorption correction.
wR2(int) was 0.0725 before and 0.0512 after correction.
The Ratio of minimum to maximum transmission is 0.9151.
The \l/2 correction factor is Not present.
;
_exptl_crystal_colour orange
_exptl_crystal_colour_primary orange
_exptl_crystal_density_diffrn 1.822
_exptl_crystal_description Prism
_exptl_crystal_F_000 1961.078
_exptl_crystal_size_max 0.14
_exptl_crystal_size_mid 0.09
_exptl_crystal_size_min 0.05
_refine_diff_density_max 3.1640
_refine_diff_density_min -2.8309
_refine_diff_density_rms 0.1494
_refine_ls_d_res_high 0.7477
_refine_ls_d_res_low 8.5903
_refine_ls_goodness_of_fit_ref 1.0503
_refine_ls_hydrogen_treatment mixed
_refine_ls_matrix_type full
_refine_ls_number_constraints 74
_refine_ls_number_parameters 459
_refine_ls_number_reflns 9079
_refine_ls_number_restraints 24
_refine_ls_restrained_S_all 1.0488
_refine_ls_R_factor_all 0.0370
_refine_ls_R_factor_gt 0.0328
_refine_ls_shift/su_max 0.0007
_refine_ls_shift/su_mean 0.0000
_refine_ls_structure_factor_coef Fsqd
_refine_ls_weighting_details 'w=1/[\s^2^(Fo^2^)+(0.0200P)^2^+20.1843P] where P=(Fo^2^+2Fc^2^)/3'
_refine_ls_weighting_scheme calc
_refine_ls_wR_factor_gt 0.0737
_refine_ls_wR_factor_ref 0.0764
_reflns_Friedel_coverage 0.0
_reflns_limit_h_max 11
_reflns_limit_h_min -12
_reflns_limit_k_max 25
_reflns_limit_k_min 0
_reflns_limit_l_max 26
_reflns_limit_l_min -10
_reflns_number_gt 8298
_reflns_number_total 9079
_reflns_threshold_expression I>=2u(I)
_cod_data_source_file d4dt00756e1.cif
_cod_data_source_block mo_21VAA018_0m
_cod_depositor_comments 'Adding full bibliography for 7715787--7715791.cif.'
_cod_database_code 7715790
_olex2_refinement_description
;
1. Fixed Uiso
 At 1.2 times of:
  All C(H) groups, All N(H) groups
 At 1.5 times of:
  All C(H,H,H) groups
2. Restrained distances
 C24-C25 \\sim C7a-C8a
 with sigma of 0.04
 O4-C24 \\sim O4a-C7a
 with sigma of 0.04
 S5-C24 \\sim S3a-C7a
 with sigma of 0.02
 S4-O5 \\sim S1a-O5a
 with sigma of 0.02
 S4-C22 \\sim S1a-C9a
 with sigma of 0.02
 S4-C23 \\sim S1a-C10a
 with sigma of 0.02
 S5-O4 \\sim S3a-O4a
 with sigma of 0.02
 S5-C25 \\sim S3a-C8a
 with sigma of 0.02
 O4-C25 \\sim O4a-C8a
 with sigma of 0.04
 O5-C22 \\sim O5a-C9a
 with sigma of 0.04
 O5-C23 \\sim O5a-C10a
 with sigma of 0.04
 C22-C23 \\sim C9a-C10a
 with sigma of 0.04
3. Others
 Sof(S1a)=Sof(O5a)=Sof(C9a)=Sof(Hl)=Sof(Hm)=Sof(Hn)=Sof(C10a)=Sof(Ho)=Sof(Hp)=
 Sof(Hq)=1-FVAR(1)
 Sof(S4)=Sof(O5)=Sof(C22)=Sof(Hf)=Sof(Hg)=Sof(Hh)=Sof(C23)=Sof(Hi)=Sof(Hj)=
 Sof(Hk)=FVAR(1)
 Sof(S3a)=Sof(O4a)=Sof(C7a)=Sof(Hr)=Sof(Hs)=Sof(Ht)=Sof(C8a)=Sof(Hu)=Sof(Hv)=
 Sof(Hw)=1-FVAR(2)
 Sof(S5)=Sof(O4)=Sof(C24)=Sof(H)=Sof(Ha)=Sof(Hb)=Sof(C25)=Sof(Hc)=Sof(Hd)=
 Sof(He)=FVAR(2)
4.a Ternary CH refined with riding coordinates:
 N9(H9), N10(H10)
4.b Aromatic/amide H refined with riding coordinates:
 C10(H10a), C11(H11), C20(H20), C12(H12), C13(H13), C4(H4), C17(H17), C19(H19),
  C5(H5), C3(H3), C6(H6), C18(H18)
4.c Idealised Me refined as rotating group:
 C8(H8a,H8b,H8c), C15(H15a,H15b,H15c), C1(H1a,H1b,H1c), C24(H,Ha,Hb), C25(Hc,
 Hd,He), C22(Hf,Hg,Hh), C23(Hi,Hj,Hk), C9a(Hl,Hm,Hn), C10a(Ho,Hp,Hq), C7a(Hr,Hs,
 Ht), C8a(Hu,Hv,Hw)
;
_smtbx_masks_special_details
;
A solvent mask was calculated and 194 electrons were 
found in a volume of 242\%A^3^ in 1 void per unit cell. 
This is consistent with the presence of 
1[CH3SOCH3] per Asymmetric Unit 
which account for 168 electrons 
per unit cell.
;
_smtbx_masks_void_probe_radius 1.2
_smtbx_masks_void_truncation_radius 1.2
_olex2_submission_special_instructions 'No special instructions were received'

loop_
_space_group_symop_id
_space_group_symop_operation_xyz
1 x,y,z
2 -x+1/2,y+1/2,-z+1/2
3 -x,-y,-z
4 x-1/2,-y-1/2,z-1/2

loop_
_atom_site_label
_atom_site_type_symbol
_atom_site_fract_x
_atom_site_fract_y
_atom_site_fract_z
_atom_site_U_iso_or_equiv
_atom_site_adp_type
_atom_site_occupancy
_atom_site_refinement_flags_posn
_atom_site_refinement_flags_occupancy
_atom_site_disorder_group
Pd1 Pd -0.01775(2) 0.572944(13) 0.146091(12) 0.01159(6) Uani 1.000000 . . .
Pd2 Pd -0.02224(2) 0.705958(13) 0.236111(12) 0.01329(6) Uani 1.000000 . . .
S3 S -0.12337(8) 0.44903(4) 0.30256(4) 0.01529(15) Uani 1.000000 . . .
S1 S -0.11254(9) 0.63247(5) 0.05643(4) 0.01816(17) Uani 1.000000 . . .
Cl1 Cl -0.17449(9) 0.48141(5) 0.12857(4) 0.02191(17) Uani 1.000000 . . .
Cl2 Cl -0.17144(10) 0.76714(5) 0.16282(5) 0.0265(2) Uani 1.000000 . . .
S2 S -0.12911(9) 0.75410(5) 0.32676(5) 0.02187(18) Uani 1.000000 . . .
N8 N 0.0954(3) 0.66151(15) 0.16070(14) 0.0135(5) Uani 1.000000 . . .
N9 N 0.0912(3) 0.65097(14) 0.30552(14) 0.0126(5) Uani 1.000000 . . .
H9 H 0.1796(3) 0.64271(14) 0.28919(14) 0.0151(6) Uiso 1.000000 R . .
N10 N 0.0889(3) 0.52377(14) 0.22654(13) 0.0125(5) Uani 1.000000 . . .
H10 H 0.1782(3) 0.54248(14) 0.23010(13) 0.0150(6) Uiso 1.000000 R . .
C9 C 0.0051(4) 0.73438(18) 0.38736(17) 0.0177(7) Uani 1.000000 . . .
C10 C 0.0098(4) 0.7661(2) 0.45060(18) 0.0220(7) Uani 1.000000 . . .
H10a H -0.0589(4) 0.7994(2) 0.46251(18) 0.0264(9) Uiso 1.000000 R . .
C21 C 0.0997(3) 0.44894(17) 0.22169(16) 0.0142(6) Uani 1.000000 . . .
C11 C 0.1167(4) 0.7482(2) 0.49610(19) 0.0246(8) Uani 1.000000 . . .
H11 H 0.1204(4) 0.7689(2) 0.53964(19) 0.0295(9) Uiso 1.000000 R . .
C20 C 0.2047(4) 0.41703(19) 0.18529(18) 0.0201(7) Uani 1.000000 . . .
H20 H 0.2728(4) 0.44506(19) 0.16418(18) 0.0241(8) Uiso 1.000000 R . .
C16 C 0.0034(3) 0.40641(17) 0.25302(17) 0.0156(6) Uani 1.000000 . . .
C12 C 0.2182(4) 0.7000(2) 0.47792(18) 0.0232(7) Uani 1.000000 . . .
H12 H 0.2919(4) 0.6885(2) 0.50880(18) 0.0279(9) Uiso 1.000000 R . .
C7 C 0.1146(3) 0.70297(18) 0.10234(17) 0.0170(6) Uani 1.000000 . . .
C8 C -0.1061(6) 0.8481(2) 0.3170(2) 0.0392(12) Uani 1.000000 . . .
H8a H -0.0110(13) 0.8578(3) 0.3030(17) 0.0588(17) Uiso 1.000000 GR . .
H8b H -0.173(3) 0.8657(4) 0.2827(13) 0.0588(17) Uiso 1.000000 GR . .
H8c H -0.123(4) 0.8715(3) 0.3600(5) 0.0588(17) Uiso 1.000000 GR . .
C13 C 0.2116(4) 0.66855(19) 0.41442(18) 0.0190(7) Uani 1.000000 . . .
H13 H 0.2813(4) 0.63589(19) 0.40213(18) 0.0228(8) Uiso 1.000000 R . .
C4 C 0.1502(4) 0.7796(2) -0.0165(2) 0.0333(10) Uani 1.000000 . . .
H4 H 0.1639(4) 0.8052(2) -0.0569(2) 0.0400(12) Uiso 1.000000 R . .
C15 C -0.0872(4) 0.4098(2) 0.38412(18) 0.0248(8) Uani 1.000000 . . .
H15a H -0.119(3) 0.3610(5) 0.3838(5) 0.0373(12) Uiso 1.000000 GR . .
H15b H 0.0133(5) 0.4113(14) 0.3940(7) 0.0373(12) Uiso 1.000000 GR . .
H15c H -0.136(3) 0.4360(10) 0.4188(3) 0.0373(12) Uiso 1.000000 GR . .
C17 C 0.0062(4) 0.33379(19) 0.24670(19) 0.0209(7) Uani 1.000000 . . .
H17 H -0.0626(4) 0.30578(19) 0.26724(19) 0.0250(8) Uiso 1.000000 R . .
C19 C 0.2101(4) 0.34469(19) 0.17982(19) 0.0237(8) Uani 1.000000 . . .
H19 H 0.2824(4) 0.32343(19) 0.15518(19) 0.0285(9) Uiso 1.000000 R . .
C5 C 0.2400(4) 0.7888(2) 0.0390(2) 0.0323(10) Uani 1.000000 . . .
H5 H 0.3147(4) 0.8213(2) 0.0362(2) 0.0388(11) Uiso 1.000000 R . .
C3 C 0.0410(4) 0.7329(2) -0.0122(2) 0.0273(8) Uani 1.000000 . . .
H3 H -0.0222(4) 0.7267(2) -0.0493(2) 0.0328(10) Uiso 1.000000 R . .
C2 C 0.0243(4) 0.69479(19) 0.04692(18) 0.0186(7) Uani 1.000000 . . .
C6 C 0.2228(4) 0.75168(19) 0.0982(2) 0.0237(8) Uani 1.000000 . . .
H6 H 0.2842(4) 0.75928(19) 0.1358(2) 0.0284(9) Uiso 1.000000 R . .
C1 C -0.0902(7) 0.5785(3) -0.0172(2) 0.0464(13) Uani 1.000000 . . .
H1a H 0.0072(11) 0.5635(17) -0.0193(11) 0.070(2) Uiso 1.000000 GR . .
H1b H -0.150(3) 0.5371(11) -0.0146(10) 0.070(2) Uiso 1.000000 GR . .
H1c H -0.115(4) 0.6055(7) -0.0578(2) 0.070(2) Uiso 1.000000 GR . .
C18 C 0.1106(4) 0.30267(19) 0.2101(2) 0.0245(8) Uani 1.000000 . . .
H18 H 0.1143(4) 0.25308(19) 0.2057(2) 0.0294(9) Uiso 1.000000 R . .
C14 C 0.1035(3) 0.68482(17) 0.36898(17) 0.0150(6) Uani 1.000000 . . .
Pd3 Pd -0.02063(2) 0.556790(13) 0.306266(13) 0.01336(6) Uani 1.000000 . . .
Cl3 Cl -0.15761(13) 0.58635(6) 0.39711(7) 0.0454(3) Uani 1.000000 . . .
S4 S 0.3248(6) 0.45723(12) 0.3691(3) 0.0306(11) Uani 0.75(2) D P 1
S5 S -0.53451(14) 0.58514(8) 0.20235(7) 0.0228(4) Uani 0.655(3) D P 1
O4 O -0.6454(9) 0.6357(4) 0.2246(4) 0.0209(14) Uani 0.655(3) D P 1
O5 O 0.3398(9) 0.5221(4) 0.3272(4) 0.0362(16) Uani 0.75(2) D P 1
C24 C -0.4621(7) 0.6246(4) 0.1284(4) 0.0383(17) Uani 0.655(3) D P 1
H H -0.5337(18) 0.627(3) 0.0923(10) 0.057(3) Uiso 0.655(3) GR P 1
Ha H -0.430(5) 0.6722(12) 0.1392(8) 0.057(3) Uiso 0.655(3) GR P 1
Hb H -0.384(4) 0.5963(17) 0.1134(17) 0.057(3) Uiso 0.655(3) GR P 1
C25 C -0.3901(6) 0.5972(4) 0.2587(4) 0.0364(16) Uani 0.655(3) D P 1
Hc H -0.373(4) 0.6475(4) 0.265(2) 0.055(2) Uiso 0.655(3) GR P 1
Hd H -0.410(2) 0.576(3) 0.3023(10) 0.055(2) Uiso 0.655(3) GR P 1
He H -0.3074(15) 0.575(3) 0.2401(14) 0.055(2) Uiso 0.655(3) GR P 1
C22 C 0.4969(10) 0.4221(5) 0.3825(7) 0.054(3) Uani 0.75(2) D P 1
Hf H 0.529(3) 0.402(3) 0.3404(11) 0.081(4) Uiso 0.75(2) GR P 1
Hg H 0.5604(16) 0.4597(8) 0.397(3) 0.081(4) Uiso 0.75(2) GR P 1
Hh H 0.4949(15) 0.386(2) 0.417(2) 0.081(4) Uiso 0.75(2) GR P 1
C23 C 0.3047(16) 0.4875(5) 0.4515(5) 0.059(3) Uani 0.75(2) D P 1
Hi H 0.379(4) 0.521(3) 0.4631(13) 0.089(5) Uiso 0.75(2) GR P 1
Hj H 0.214(3) 0.511(3) 0.4549(10) 0.089(5) Uiso 0.75(2) GR P 1
Hk H 0.309(7) 0.4478(6) 0.4828(6) 0.089(5) Uiso 0.75(2) GR P 1
H8 H 0.175(5) 0.652(2) 0.180(2) 0.027(12) Uiso 1.000000 . . .
S1a S 0.2850(15) 0.4536(4) 0.3920(9) 0.032(2) Uani 0.25(2) D P 2
O5a O 0.295(2) 0.5118(12) 0.3444(11) 0.041(5) Uani 0.25(2) D P 2
C9a C 0.460(2) 0.4312(13) 0.4167(17) 0.044(6) Uani 0.25(2) D P 2
Hl H 0.499(7) 0.400(7) 0.383(5) 0.066(10) Uiso 0.25(2) GR P 2
Hm H 0.517(5) 0.4739(16) 0.420(8) 0.066(10) Uiso 0.25(2) GR P 2
Hn H 0.460(3) 0.408(8) 0.461(4) 0.066(10) Uiso 0.25(2) GR P 2
C10a C 0.236(4) 0.4915(14) 0.4663(12) 0.044(7) Uani 0.25(2) D P 2
Ho H 0.296(11) 0.532(5) 0.477(4) 0.066(11) Uiso 0.25(2) GR P 2
Hp H 0.139(6) 0.507(8) 0.462(3) 0.066(11) Uiso 0.25(2) GR P 2
Hq H 0.244(16) 0.457(3) 0.5028(19) 0.066(11) Uiso 0.25(2) GR P 2
S3a S -0.5141(3) 0.60022(17) 0.26149(18) 0.0333(9) Uani 0.345(3) D P 2
O4a O -0.6556(18) 0.6124(7) 0.2275(11) 0.033(4) Uani 0.345(3) D P 2
C7a C -0.4687(15) 0.5134(7) 0.2390(9) 0.045(4) Uani 0.345(3) D P 2
Hr H -0.529(8) 0.4802(7) 0.262(5) 0.067(5) Uiso 0.345(3) GR P 2
Hs H -0.480(11) 0.5076(18) 0.1901(11) 0.067(5) Uiso 0.345(3) GR P 2
Ht H -0.372(4) 0.504(2) 0.253(5) 0.067(5) Uiso 0.345(3) GR P 2
C8a C -0.3872(13) 0.6427(8) 0.2103(10) 0.058(5) Uani 0.345(3) D P 2
Hu H -0.394(10) 0.624(5) 0.164(2) 0.087(8) Uiso 0.345(3) GR P 2
Hv H -0.405(9) 0.6934(12) 0.209(6) 0.087(8) Uiso 0.345(3) GR P 2
Hw H -0.2937(17) 0.634(6) 0.229(4) 0.087(8) Uiso 0.345(3) GR P 2

loop_
_atom_site_aniso_label
_atom_site_aniso_U_11
_atom_site_aniso_U_22
_atom_site_aniso_U_33
_atom_site_aniso_U_12
_atom_site_aniso_U_13
_atom_site_aniso_U_23
Pd1 0.01163(11) 0.01278(11) 0.01035(11) -0.00009(9) 0.00022(8) 0.00033(8)
Pd2 0.01088(11) 0.01338(12) 0.01554(12) 0.00314(9) -0.00106(8) -0.00365(9)
S3 0.0138(4) 0.0128(4) 0.0194(4) -0.0008(3) 0.0011(3) -0.0014(3)
S1 0.0179(4) 0.0229(4) 0.0136(4) 0.0004(3) -0.0024(3) 0.0038(3)
Cl1 0.0232(4) 0.0232(4) 0.0192(4) -0.0095(3) -0.0028(3) 0.0009(3)
Cl2 0.0244(4) 0.0332(5) 0.0216(4) 0.0162(4) -0.0055(3) -0.0050(4)
S2 0.0181(4) 0.0262(5) 0.0212(4) 0.0094(3) -0.0020(3) -0.0103(3)
N8 0.0119(12) 0.0121(13) 0.0166(13) -0.0004(10) 0.0016(10) -0.0006(10)
N9 0.0122(12) 0.0093(12) 0.0164(13) 0.0007(10) 0.0000(10) -0.0024(10)
N10 0.0146(13) 0.0105(12) 0.0123(12) 0.0008(10) -0.0004(10) -0.0002(10)
C9 0.0186(16) 0.0157(16) 0.0187(16) -0.0027(13) -0.0014(13) -0.0044(13)
C10 0.0260(18) 0.0204(17) 0.0197(17) -0.0017(14) 0.0016(14) -0.0068(14)
C21 0.0178(15) 0.0125(15) 0.0122(14) 0.0027(12) -0.0018(12) -0.0010(11)
C11 0.033(2) 0.0228(18) 0.0182(17) -0.0114(16) 0.0007(15) -0.0047(14)
C20 0.0233(17) 0.0187(17) 0.0185(16) 0.0012(14) 0.0062(13) -0.0016(13)
C16 0.0152(15) 0.0131(15) 0.0185(16) 0.0014(12) 0.0006(12) -0.0008(12)
C12 0.0266(18) 0.0256(19) 0.0171(16) -0.0098(15) -0.0049(14) 0.0040(14)
C7 0.0147(15) 0.0170(16) 0.0194(16) 0.0035(12) 0.0045(12) 0.0012(13)
C8 0.060(3) 0.023(2) 0.033(2) 0.025(2) -0.015(2) -0.0073(17)
C13 0.0200(16) 0.0176(16) 0.0194(16) -0.0030(13) 0.0002(13) 0.0016(13)
C4 0.030(2) 0.031(2) 0.040(2) 0.0099(17) 0.0182(18) 0.0219(19)
C15 0.031(2) 0.0248(19) 0.0188(17) 0.0003(16) 0.0004(15) 0.0021(14)
C17 0.0227(17) 0.0136(16) 0.0262(18) -0.0001(13) -0.0007(14) -0.0020(13)
C19 0.0287(19) 0.0163(17) 0.0265(19) 0.0071(14) 0.0071(15) -0.0043(14)
C5 0.0224(19) 0.024(2) 0.051(3) 0.0007(16) 0.0135(18) 0.0153(19)
C3 0.0259(19) 0.032(2) 0.0249(19) 0.0089(16) 0.0094(15) 0.0108(16)
C2 0.0157(15) 0.0195(17) 0.0209(17) 0.0039(13) 0.0042(13) 0.0057(13)
C6 0.0192(17) 0.0166(17) 0.036(2) 0.0013(14) 0.0065(15) 0.0052(15)
C1 0.089(4) 0.036(3) 0.0136(18) -0.010(3) -0.001(2) -0.0026(17)
C18 0.033(2) 0.0123(16) 0.0286(19) 0.0030(14) 0.0017(16) -0.0019(14)
C14 0.0154(15) 0.0128(15) 0.0169(15) -0.0038(12) 0.0006(12) -0.0015(12)
Pd3 0.01106(11) 0.01087(11) 0.01826(12) 0.00005(9) 0.00260(9) -0.00352(9)
Cl3 0.0456(6) 0.0273(5) 0.0655(8) -0.0149(5) 0.0419(6) -0.0240(5)
S4 0.0341(16) 0.0297(8) 0.0276(18) -0.0015(8) -0.0043(14) 0.0013(8)
S5 0.0165(7) 0.0256(8) 0.0263(8) 0.0023(5) 0.0037(5) 0.0007(6)
O4 0.013(3) 0.025(4) 0.025(3) 0.006(3) 0.0003(18) 0.001(3)
O5 0.041(4) 0.041(3) 0.026(3) -0.001(3) -0.006(2) 0.013(2)
C24 0.030(3) 0.052(4) 0.034(4) 0.006(3) 0.015(3) 0.012(3)
C25 0.017(3) 0.049(4) 0.043(4) -0.000(3) -0.002(3) 0.010(3)
C22 0.043(5) 0.042(5) 0.077(7) 0.016(4) -0.000(5) 0.007(5)
C23 0.106(10) 0.030(4) 0.042(5) 0.001(5) 0.021(5) 0.009(3)
S1a 0.033(4) 0.037(3) 0.026(4) -0.005(2) 0.006(4) 0.004(2)
O5a 0.034(10) 0.050(10) 0.038(10) 0.002(8) 0.011(7) 0.026(8)
C9a 0.036(12) 0.040(12) 0.056(16) 0.007(9) 0.000(11) 0.003(11)
C10a 0.08(2) 0.030(11) 0.023(12) 0.005(13) -0.003(11) -0.004(9)
S3a 0.0130(13) 0.0338(17) 0.053(2) 0.0011(11) -0.0028(12) -0.0065(14)
O4a 0.007(4) 0.018(7) 0.072(8) -0.003(5) 0.002(4) 0.013(7)
C7a 0.039(8) 0.025(7) 0.071(11) 0.008(6) 0.005(7) 0.007(7)
C8a 0.015(6) 0.046(9) 0.114(16) -0.005(6) 0.024(8) -0.015(9)

loop_
_atom_type_symbol
_atom_type_scat_dispersion_real
_atom_type_scat_dispersion_imag
_atom_type_scat_Cromer_Mann_a1
_atom_type_scat_Cromer_Mann_a2
_atom_type_scat_Cromer_Mann_a3
_atom_type_scat_Cromer_Mann_a4
_atom_type_scat_Cromer_Mann_b1
_atom_type_scat_Cromer_Mann_b2
_atom_type_scat_Cromer_Mann_b3
_atom_type_scat_Cromer_Mann_b4
_atom_type_scat_Cromer_Mann_c
_atom_type_scat_source
_atom_type_scat_dispersion_source
C 0.00347 0.00161 2.31000 1.02000 1.58860 0.86500 20.84390 10.20750 0.56870 51.65120 0.21560 'International Tables Volume C Table 6.1.1.4 (pp. 500-502)' 'Henke, Gullikson and Davis, At. Data and Nucl. Data Tables, 1993, 54, 2'
Cl 0.14873 0.16029 11.46040 7.19640 6.25560 1.64550 0.01040 1.16620 18.51940 47.77840 -9.55740 'International Tables Volume C Table 6.1.1.4 (pp. 500-502)' 'Henke, Gullikson and Davis, At. Data and Nucl. Data Tables, 1993, 54, 2'
H 0.00000 0.00000 0.49300 0.32291 0.14019 0.04081 10.51090 26.12570 3.14236 57.79970 0.00304 'International Tables Volume C Table 6.1.1.4 (pp. 500-502)' 'Henke, Gullikson and Davis, At. Data and Nucl. Data Tables, 1993, 54, 2'
N 0.00653 0.00323 12.21260 3.13220 2.01250 1.16630 0.00570 9.89330 28.99750 0.58260 -11.52900 'International Tables Volume C Table 6.1.1.4 (pp. 500-502)' 'Henke, Gullikson and Davis, At. Data and Nucl. Data Tables, 1993, 54, 2'
O 0.01158 0.00611 3.04850 2.28680 1.54630 0.86700 13.27710 5.70110 0.32390 32.90890 0.25080 'International Tables Volume C Table 6.1.1.4 (pp. 500-502)' 'Henke, Gullikson and Davis, At. Data and Nucl. Data Tables, 1993, 54, 2'
Pd -0.98845 1.01473 19.33190 15.50170 5.29537 0.60584 0.69866 7.98929 25.20520 76.89860 5.26593 'International Tables Volume C Table 6.1.1.4 (pp. 500-502)' 'Henke, Gullikson and Davis, At. Data and Nucl. Data Tables, 1993, 54, 2'
S 0.12424 0.12443 6.90530 5.20340 1.43790 1.58630 1.46790 22.21510 0.25360 56.17200 0.86690 'International Tables Volume C Table 6.1.1.4 (pp. 500-502)' 'Henke, Gullikson and Davis, At. Data and Nucl. Data Tables, 1993, 54, 2'

loop_
_geom_angle_atom_site_label_1
_geom_angle_atom_site_label_2
_geom_angle_atom_site_label_3
_geom_angle
_geom_angle_site_symmetry_1
_geom_angle_site_symmetry_3
_geom_angle_publ_flag
S1 Pd1 Pd2 91.81(2) . . ?
Cl1 Pd1 Pd2 132.91(3) . . ?
Cl1 Pd1 S1 90.72(3) . . ?
N8 Pd1 Pd2 41.55(8) . . ?
N8 Pd1 S1 84.21(8) . . ?
N8 Pd1 Cl1 172.06(8) . . ?
N10 Pd1 Pd2 86.59(7) . . ?
N10 Pd1 S1 173.99(8) . . ?
N10 Pd1 Cl1 94.61(8) . . ?
N10 Pd1 N8 90.77(11) . . ?
Pd3 Pd1 Pd2 60.337(8) . . ?
Pd3 Pd1 S1 144.19(2) . . ?
Pd3 Pd1 Cl1 93.12(2) . . ?
Pd3 Pd1 N8 87.49(8) . . ?
Pd3 Pd1 N10 38.33(7) . . ?
Cl2 Pd2 Pd1 93.84(2) . . ?
S2 Pd2 Pd1 142.59(3) . . ?
S2 Pd2 Cl2 90.51(3) . . ?
N8 Pd2 Pd1 40.23(8) . . ?
N8 Pd2 Cl2 95.26(8) . . ?
N8 Pd2 S2 173.43(8) . . ?
N9 Pd2 Pd1 87.34(7) . . ?
N9 Pd2 Cl2 174.40(8) . . ?
N9 Pd2 S2 85.25(8) . . ?
N9 Pd2 N8 89.19(11) . . ?
Pd3 Pd2 Pd1 61.276(8) . . ?
Pd3 Pd2 Cl2 136.09(3) . . ?
Pd3 Pd2 S2 90.66(3) . . ?
Pd3 Pd2 N8 87.37(8) . . ?
Pd3 Pd2 N9 40.54(7) . . ?
C15 S3 C16 100.80(17) . . ?
Pd3 S3 C16 97.30(11) . . ?
Pd3 S3 C15 105.68(13) . . ?
C2 S1 Pd1 97.66(12) . . ?
C1 S1 Pd1 107.15(17) . . ?
C1 S1 C2 101.0(2) . . ?
C9 S2 Pd2 96.60(12) . . ?
C8 S2 Pd2 104.68(17) . . ?
C8 S2 C9 101.11(19) . . ?
Pd2 N8 Pd1 98.22(12) . . ?
C7 N8 Pd1 115.4(2) . . ?
C7 N8 Pd2 116.5(2) . . ?
H8 N8 Pd1 111(3) . . ?
H8 N8 Pd2 105(3) . . ?
H8 N8 C7 110(3) . . ?
H9 N9 Pd2 109.31(8) . . ?
C14 N9 Pd2 113.6(2) . . ?
C14 N9 H9 109.31(17) . . ?
Pd3 N9 Pd2 100.44(11) . . ?
Pd3 N9 H9 109.31(7) . . ?
Pd3 N9 C14 114.5(2) . . ?
H10 N10 Pd1 108.57(7) . . ?
C21 N10 Pd1 115.4(2) . . ?
C21 N10 H10 108.57(17) . . ?
Pd3 N10 Pd1 101.70(12) . . ?
Pd3 N10 H10 108.57(8) . . ?
Pd3 N10 C21 113.7(2) . . ?
C10 C9 S2 121.6(3) . . ?
C14 C9 S2 116.8(3) . . ?
C14 C9 C10 121.6(3) . . ?
H10a C10 C9 120.5(2) . . ?
C11 C10 C9 119.1(3) . . ?
C11 C10 H10a 120.5(2) . . ?
C20 C21 N10 121.5(3) . . ?
C16 C21 N10 120.0(3) . . ?
C16 C21 C20 118.4(3) . . ?
H11 C11 C10 119.9(2) . . ?
C12 C11 C10 120.1(3) . . ?
C12 C11 H11 119.9(2) . . ?
H20 C20 C21 119.9(2) . . ?
C19 C20 C21 120.3(3) . . ?
C19 C20 H20 119.9(2) . . ?
C21 C16 S3 117.0(2) . . ?
C17 C16 S3 121.3(3) . . ?
C17 C16 C21 121.7(3) . . ?
H12 C12 C11 120.0(2) . . ?
C13 C12 C11 120.1(3) . . ?
C13 C12 H12 120.0(2) . . ?
C2 C7 N8 119.4(3) . . ?
C6 C7 N8 122.1(3) . . ?
C6 C7 C2 118.5(3) . . ?
H8a C8 S2 109.5 . . ?
H8b C8 S2 109.5 . . ?
H8b C8 H8a 109.5 . . ?
H8c C8 S2 109.5 . . ?
H8c C8 H8a 109.5 . . ?
H8c C8 H8b 109.5 . . ?
H13 C13 C12 119.8(2) . . ?
C14 C13 C12 120.3(3) . . ?
C14 C13 H13 119.8(2) . . ?
C5 C4 H4 120.4(2) . . ?
C3 C4 H4 120.4(3) . . ?
C3 C4 C5 119.3(4) . . ?
H15a C15 S3 109.5 . . ?
H15b C15 S3 109.5 . . ?
H15b C15 H15a 109.5 . . ?
H15c C15 S3 109.5 . . ?
H15c C15 H15a 109.5 . . ?
H15c C15 H15b 109.5 . . ?
H17 C17 C16 120.4(2) . . ?
C18 C17 C16 119.3(3) . . ?
C18 C17 H17 120.4(2) . . ?
H19 C19 C20 119.6(2) . . ?
C18 C19 C20 120.7(3) . . ?
C18 C19 H19 119.6(2) . . ?
H5 C5 C4 119.3(2) . . ?
C6 C5 C4 121.4(4) . . ?
C6 C5 H5 119.3(3) . . ?
H3 C3 C4 120.2(3) . . ?
C2 C3 C4 119.5(4) . . ?
C2 C3 H3 120.2(2) . . ?
C7 C2 S1 115.9(3) . . ?
C3 C2 S1 122.5(3) . . ?
C3 C2 C7 121.6(4) . . ?
C5 C6 C7 119.6(4) . . ?
H6 C6 C7 120.2(2) . . ?
H6 C6 C5 120.2(3) . . ?
H1a C1 S1 109.5 . . ?
H1b C1 S1 109.5 . . ?
H1b C1 H1a 109.5 . . ?
H1c C1 S1 109.5 . . ?
H1c C1 H1a 109.5 . . ?
H1c C1 H1b 109.5 . . ?
C19 C18 C17 119.5(3) . . ?
H18 C18 C17 120.2(2) . . ?
H18 C18 C19 120.2(2) . . ?
C9 C14 N9 120.0(3) . . ?
C13 C14 N9 121.2(3) . . ?
C13 C14 C9 118.8(3) . . ?
Pd2 Pd3 Pd1 58.388(8) . . ?
S3 Pd3 Pd1 93.99(2) . . ?
S3 Pd3 Pd2 142.94(2) . . ?
N9 Pd3 Pd1 83.84(7) . . ?
N9 Pd3 Pd2 39.02(7) . . ?
N9 Pd3 S3 174.25(8) . . ?
N10 Pd3 Pd1 39.98(7) . . ?
N10 Pd3 Pd2 86.11(8) . . ?
N10 Pd3 S3 85.87(8) . . ?
N10 Pd3 N9 89.07(11) . . ?
Cl3 Pd3 Pd1 140.06(4) . . ?
Cl3 Pd3 Pd2 97.29(3) . . ?
Cl3 Pd3 S3 89.44(3) . . ?
Cl3 Pd3 N9 95.65(8) . . ?
Cl3 Pd3 N10 175.26(8) . . ?
C22 S4 O5 106.8(4) . . ?
C23 S4 O5 105.2(4) . . ?
C23 S4 C22 96.2(5) . . ?
C24 S5 O4 105.1(4) . . ?
C25 S5 O4 106.2(4) . . ?
C25 S5 C24 98.5(3) . . ?
H C24 S5 109.5 . . ?
Ha C24 S5 109.5 . . ?
Ha C24 H 109.5 . . ?
Hb C24 S5 109.5 . . ?
Hb C24 H 109.5 . . ?
Hb C24 Ha 109.5 . . ?
Hc C25 S5 109.5 . . ?
Hd C25 S5 109.5 . . ?
Hd C25 Hc 109.5 . . ?
He C25 S5 109.5 . . ?
He C25 Hc 109.5 . . ?
He C25 Hd 109.5 . . ?
Hf C22 S4 109.5 . . ?
Hg C22 S4 109.5 . . ?
Hg C22 Hf 109.5 . . ?
Hh C22 S4 109.5 . . ?
Hh C22 Hf 109.5 . . ?
Hh C22 Hg 109.5 . . ?
Hi C23 S4 109.5 . . ?
Hj C23 S4 109.5 . . ?
Hj C23 Hi 109.5 . . ?
Hk C23 S4 109.5 . . ?
Hk C23 Hi 109.5 . . ?
Hk C23 Hj 109.5 . . ?
C9a S1a O5a 106.3(11) . . ?
C10a S1a O5a 105.1(13) . . ?
C10a S1a C9a 98.2(13) . . ?
Hl C9a S1a 109.5 . . ?
Hm C9a S1a 109.5 . . ?
Hm C9a Hl 109.5 . . ?
Hn C9a S1a 109.5 . . ?
Hn C9a Hl 109.5 . . ?
Hn C9a Hm 109.5 . . ?
Ho C10a S1a 109.5 . . ?
Hp C10a S1a 109.5 . . ?
Hp C10a Ho 109.5 . . ?
Hq C10a S1a 109.5 . . ?
Hq C10a Ho 109.5 . . ?
Hq C10a Hp 109.5 . . ?
C7a S3a O4a 104.7(8) . . ?
C8a S3a O4a 107.0(9) . . ?
C8a S3a C7a 96.0(7) . . ?
Hr C7a S3a 109.5 . . ?
Hs C7a S3a 109.5 . . ?
Hs C7a Hr 109.5 . . ?
Ht C7a S3a 109.5 . . ?
Ht C7a Hr 109.5 . . ?
Ht C7a Hs 109.5 . . ?
Hu C8a S3a 109.5 . . ?
Hv C8a S3a 109.5 . . ?
Hv C8a Hu 109.5 . . ?
Hw C8a S3a 109.5 . . ?
Hw C8a Hu 109.5 . . ?
Hw C8a Hv 109.5 . . ?

loop_
_geom_bond_atom_site_label_1
_geom_bond_atom_site_label_2
_geom_bond_distance
_geom_bond_site_symmetry_2
_geom_bond_publ_flag
Pd1 Pd2 3.1024(4) . ?
Pd1 S1 2.2803(8) . ?
Pd1 Cl1 2.3248(9) . ?
Pd1 N8 2.025(3) . ?
Pd1 N10 2.096(3) . ?
Pd1 Pd3 3.1947(4) . ?
Pd2 Cl2 2.3286(9) . ?
Pd2 S2 2.2863(9) . ?
Pd2 N8 2.079(3) . ?
Pd2 N9 2.026(3) . ?
Pd2 Pd3 3.1656(4) . ?
S3 C16 1.781(3) . ?
S3 C15 1.808(4) . ?
S3 Pd3 2.2791(8) . ?
S1 C2 1.785(4) . ?
S1 C1 1.805(5) . ?
S2 C9 1.780(4) . ?
S2 C8 1.816(5) . ?
N8 C7 1.418(4) . ?
N8 H8 0.86(5) . ?
N9 H9 0.9300 . ?
N9 C14 1.417(4) . ?
N9 Pd3 2.092(3) . ?
N10 H10 0.9300 . ?
N10 C21 1.433(4) . ?
N10 Pd3 2.023(3) . ?
C9 C10 1.392(5) . ?
C9 C14 1.392(5) . ?
C10 H10a 0.9500 . ?
C10 C11 1.392(5) . ?
C21 C20 1.395(5) . ?
C21 C16 1.389(5) . ?
C11 H11 0.9500 . ?
C11 C12 1.395(6) . ?
C20 H20 0.9500 . ?
C20 C19 1.384(5) . ?
C16 C17 1.390(5) . ?
C12 H12 0.9500 . ?
C12 C13 1.395(5) . ?
C7 C2 1.392(5) . ?
C7 C6 1.397(5) . ?
C8 H8a 0.9800 . ?
C8 H8b 0.9800 . ?
C8 H8c 0.9800 . ?
C13 H13 0.9500 . ?
C13 C14 1.393(5) . ?
C4 H4 0.9500 . ?
C4 C5 1.393(7) . ?
C4 C3 1.381(6) . ?
C15 H15a 0.9800 . ?
C15 H15b 0.9800 . ?
C15 H15c 0.9800 . ?
C17 H17 0.9500 . ?
C17 C18 1.387(5) . ?
C19 H19 0.9500 . ?
C19 C18 1.395(5) . ?
C5 H5 0.9500 . ?
C5 C6 1.386(6) . ?
C3 H3 0.9500 . ?
C3 C2 1.393(5) . ?
C6 H6 0.9500 . ?
C1 H1a 0.9800 . ?
C1 H1b 0.9800 . ?
C1 H1c 0.9800 . ?
C18 H18 0.9500 . ?
Pd3 Cl3 2.3284(10) . ?
S4 O5 1.499(6) . ?
S4 C22 1.797(8) . ?
S4 C23 1.750(9) . ?
S5 O4 1.511(8) . ?
S5 C24 1.805(6) . ?
S5 C25 1.775(7) . ?
C24 H 0.9800 . ?
C24 Ha 0.9800 . ?
C24 Hb 0.9800 . ?
C25 Hc 0.9800 . ?
C25 Hd 0.9800 . ?
C25 He 0.9800 . ?
C22 Hf 0.9800 . ?
C22 Hg 0.9800 . ?
C22 Hh 0.9800 . ?
C23 Hi 0.9800 . ?
C23 Hj 0.9800 . ?
C23 Hk 0.9800 . ?
S1a O5a 1.460(16) . ?
S1a C9a 1.79(2) . ?
S1a C10a 1.72(2) . ?
C9a Hl 0.9800 . ?
C9a Hm 0.9800 . ?
C9a Hn 0.9800 . ?
C10a Ho 0.9800 . ?
C10a Hp 0.9800 . ?
C10a Hq 0.9800 . ?
S3a O4a 1.520(18) . ?
S3a C7a 1.771(13) . ?
S3a C8a 1.799(14) . ?
C7a Hr 0.9800 . ?
C7a Hs 0.9800 . ?
C7a Ht 0.9800 . ?
C8a Hu 0.9800 . ?
C8a Hv 0.9800 . ?
C8a Hw 0.9800 . ?

loop_
_geom_torsion_atom_site_label_1
_geom_torsion_atom_site_label_2
_geom_torsion_atom_site_label_3
_geom_torsion_atom_site_label_4
_geom_torsion
_geom_torsion_site_symmetry_1
_geom_torsion_site_symmetry_2
_geom_torsion_site_symmetry_3
_geom_torsion_site_symmetry_4
_geom_torsion_publ_flag
Pd1 N8 C7 C2 20.2(3) . . . . ?
Pd1 N8 C7 C6 -159.1(2) . . . . ?
Pd1 N10 C21 C20 84.2(3) . . . . ?
Pd1 N10 C21 C16 -95.1(2) . . . . ?
Pd2 N8 C7 C2 -94.1(2) . . . . ?
Pd2 N8 C7 C6 86.5(3) . . . . ?
Pd2 N9 C14 C9 23.1(3) . . . . ?
Pd2 N9 C14 C13 -158.0(2) . . . . ?
S3 C16 C21 N10 -3.9(3) . . . . ?
S3 C16 C21 C20 176.8(3) . . . . ?
S3 C16 C17 C18 -177.1(3) . . . . ?
S1 C2 C7 N8 1.4(3) . . . . ?
S1 C2 C7 C6 -179.2(3) . . . . ?
S1 C2 C3 C4 -179.2(3) . . . . ?
S2 C9 C10 C11 179.5(3) . . . . ?
S2 C9 C14 N9 -2.1(3) . . . . ?
S2 C9 C14 C13 179.0(3) . . . . ?
N8 C7 C2 C3 -178.2(3) . . . . ?
N8 C7 C6 C5 177.5(3) . . . . ?
N9 C14 C9 C10 176.7(3) . . . . ?
N9 C14 C13 C12 -176.9(3) . . . . ?
N10 C21 C20 C19 -178.1(3) . . . . ?
N10 C21 C16 C17 176.7(3) . . . . ?
C9 C10 C11 C12 0.9(4) . . . . ?
C9 C14 C13 C12 1.9(4) . . . . ?
C10 C11 C12 C13 -1.1(4) . . . . ?
C21 C20 C19 C18 0.4(4) . . . . ?
C21 C16 C17 C18 2.2(4) . . . . ?
C11 C12 C13 C14 -0.3(4) . . . . ?
C20 C19 C18 C17 -0.8(5) . . . . ?
C16 C17 C18 C19 -0.5(4) . . . . ?
C7 C2 C3 C4 0.4(4) . . . . ?
C7 C6 C5 C4 1.1(4) . . . . ?

loop_
_restr_equal_distance_atom_site_label_1
_restr_equal_distance_atom_site_label_2
_restr_equal_distance_site_symmetry_2
_restr_equal_distance_class_id
S4 O5 1 4
S4 C22 1 5
S4 C23 1 6
S5 O4 1 7
S5 C24 1 3
S5 C25 1 8
O4 C24 1 2
O4 C25 1 9
O5 C22 1 10
O5 C23 1 11
C24 C25 1 1
C22 C23 1 12
S1a O5a 1 4
S1a C9a 1 5
S1a C10a 1 6
O5a C9a 1 10
O5a C10a 1 11
C9a C10a 1 12
S3a O4a 1 7
S3a C7a 1 3
S3a C8a 1 8
O4a C7a 1 2
O4a C8a 1 9
C7a C8a 1 1

loop_
_restr_equal_distance_class_class_id
_restr_equal_distance_class_target_weight_param
_restr_equal_distance_class_average
_restr_equal_distance_class_esd
_restr_equal_distance_class_diff_max
1 0.0400 2.6826 0.0295 0.0295
2 0.0400 2.6248 0.0142 0.0142
3 0.0200 1.7882 0.0169 0.0169
4 0.0200 1.4798 0.0196 0.0196
5 0.0200 1.7943 0.0028 0.0028
6 0.0200 1.7342 0.0157 0.0157
7 0.0200 1.5153 0.0043 0.0043
8 0.0200 1.7871 0.0119 0.0119
9 0.0400 2.6524 0.0201 0.0201
10 0.0400 2.6306 0.0213 0.0213
11 0.0400 2.5566 0.0284 0.0284
12 0.0400 2.6471 0.0060 0.0060

loop_
_smtbx_masks_void_nr
_smtbx_masks_void_average_x
_smtbx_masks_void_average_y
_smtbx_masks_void_average_z
_smtbx_masks_void_volume
_smtbx_masks_void_count_electrons
_smtbx_masks_void_content
1 0.000 0.000 0.500 121.4 96.9 '2 CH3SOCH3'
2 0.500 0.500 0.000 121.4 96.9 '2 CH3SOCH3'
